data_2206721
loop_
_publ_author_name
'Anilkumar, G. N.'
'Kokila, M. K.'
Puttaraja
'Mohan, S.'
'Majunath Shetty, K. S.'

_publ_section_title
<i>N</i>-(3-Chlorophenyl)-2-{[(1<i>E</i>)-(4-methylphenyl)methylene]amino}-4,5,6,7-tetrahydro-1-benzothiophene-3-carboxamide
_journal_coeditor_code HK6035
_journal_issue 9
_journal_name_full 'Acta Crystallographica Section E'
_journal_page_first o2841
_journal_page_last o2843
_journal_paper_doi 10.1107/S1600536805024773
_journal_volume 61
_journal_year 2005
_chemical_formula_iupac 'C23 H21 Cl N2 O S'
_chemical_formula_moiety 'C23 H21 Cl N2 O S'
_chemical_formula_sum 'C23 H21 Cl N2 O S'
_chemical_formula_weight 408.93
_chemical_name_systematic
;
N-(3-Chlorophenyl)-2-{[(1E)-(4-methylphenyl)methylene]amino}-4,5,6,7-
tetrahydro-1-benzothiophene-3-carboxamide
;
_space_group_IT_number 14
_symmetry_cell_setting monoclinic
_symmetry_space_group_name_Hall '-P 2yn'
_symmetry_space_group_name_H-M 'P 1 21/n 1'
_atom_sites_solution_hydrogens geom
_atom_sites_solution_primary direct
_atom_sites_solution_secondary difmap
_cell_angle_alpha 90.00
_cell_angle_beta 98.854(5)
_cell_angle_gamma 90.00
_cell_formula_units_Z 4
_cell_length_a 7.828(3)
_cell_length_b 19.652(6)
_cell_length_c 13.086(4)
_cell_measurement_reflns_used 470
_cell_measurement_temperature 291(2)
_cell_measurement_theta_max 25.5
_cell_measurement_theta_min 1.2
_cell_volume 1989.1(11)
_computing_cell_refinement SMART
_computing_data_collection 'SMART (Bruker, 1998)'
_computing_data_reduction 'SAINT (Bruker, 1998)'
_computing_molecular_graphics 'ORTEP-3 for Windows (Farrugia, 1997) and CAMERON (Watkin et al., 1993)'
_computing_publication_material 'PARST (Nardelli, 1995) and PLATON (Spek, 2003)'
_computing_structure_refinement 'SHELXL97 (Sheldrick, 1997)'
_computing_structure_solution 'SIR92 (Altomare et al., 1993)'
_diffrn_ambient_temperature 291(2)
_diffrn_measured_fraction_theta_full 1.000
_diffrn_measured_fraction_theta_max 1.000
_diffrn_measurement_device_type 'Bruker SMART CCD area-detector'
_diffrn_measurement_method '\f and \w'
_diffrn_radiation_monochromator graphite
_diffrn_radiation_source 'fine-focus sealed tube'
_diffrn_radiation_type MoK\a
_diffrn_radiation_wavelength 0.71073
_diffrn_reflns_av_R_equivalents 0.0231
_diffrn_reflns_av_sigmaI/netI 0.0172
_diffrn_reflns_limit_h_max 9
_diffrn_reflns_limit_h_min -9
_diffrn_reflns_limit_k_max 23
_diffrn_reflns_limit_k_min -23
_diffrn_reflns_limit_l_max 15
_diffrn_reflns_limit_l_min -15
_diffrn_reflns_number 19713
_diffrn_reflns_theta_full 25.50
_diffrn_reflns_theta_max 25.50
_diffrn_reflns_theta_min 1.89
_exptl_absorpt_coefficient_mu 0.314
_exptl_absorpt_correction_T_max 0.945
_exptl_absorpt_correction_T_min 0.915
_exptl_absorpt_correction_type multi-scan
_exptl_absorpt_process_details '(SADABS; Sheldrick 1996)'
_exptl_crystal_colour yellow
_exptl_crystal_density_diffrn 1.365
_exptl_crystal_density_method 'not measured'
_exptl_crystal_description block
_exptl_crystal_F_000 856
_exptl_crystal_size_max 0.34
_exptl_crystal_size_mid 0.24
_exptl_crystal_size_min 0.21
_refine_diff_density_max 0.258
_refine_diff_density_min -0.157
_refine_ls_extinction_method none
_refine_ls_goodness_of_fit_ref 1.094
_refine_ls_hydrogen_treatment constr
_refine_ls_matrix_type full
_refine_ls_number_parameters 254
_refine_ls_number_reflns 3711
_refine_ls_number_restraints 0
_refine_ls_restrained_S_all 1.094
_refine_ls_R_factor_all 0.0560
_refine_ls_R_factor_gt 0.0467
_refine_ls_shift/su_max 0.001
_refine_ls_shift/su_mean 0.000
_refine_ls_structure_factor_coef Fsqd
_refine_ls_weighting_details 'calc w = 1/[\s^2^(Fo^2^)+(0.0676P)^2^+0.4901P] where P = (Fo^2^+2Fc^2^)/3'
_refine_ls_weighting_scheme calc
_refine_ls_wR_factor_gt 0.1182
_refine_ls_wR_factor_ref 0.1240
_reflns_number_gt 3209
_reflns_number_total 3711
_reflns_threshold_expression I>2\s(I)
_cod_data_source_file hk6035.cif
_cod_data_source_block I
_cod_original_cell_volume 1989.2(11)
_cod_original_sg_symbol_Hall '-P 2 y n'
_cod_original_sg_symbol_H-M ' P 2 1/n'
_cod_database_code 2206721
_cod_database_fobs_code 2206721

loop_
_symmetry_equiv_pos_as_xyz
'x, y, z'
'-x+1/2, y+1/2, -z+1/2'
'-x, -y, -z'
'x-1/2, -y-1/2, z-1/2'

loop_
_atom_site_label
_atom_site_fract_x
_atom_site_fract_y
_atom_site_fract_z
_atom_site_U_iso_or_equiv
_atom_site_adp_type
_atom_site_calc_flag
_atom_site_refinement_flags
_atom_site_occupancy
_atom_site_type_symbol
Cl1 -0.09509(10) 0.14634(4) -0.40969(5) 0.0780(3) Uani d . 1 Cl
S1 0.33023(7) -0.09697(3) 0.16025(4) 0.04731(18) Uani d . 1 S
O1 0.44839(19) 0.13676(7) 0.05646(11) 0.0506(4) Uani d . 1 O
N1 0.1803(2) -0.05005(8) -0.03054(12) 0.0373(4) Uani d . 1 N
N2 0.2446(2) 0.08640(8) -0.06154(12) 0.0395(4) Uani d . 1 N
H2 0.1880 0.0491 -0.0745 0.047 Uiso calc R 1 H
C1 0.1052(3) -0.10765(10) -0.04634(16) 0.0423(5) Uani d . 1 C
H1 0.1168 -0.1384 0.0083 0.051 Uiso calc R 1 H
C2 0.2826(2) -0.03613(9) 0.06384(14) 0.0358(4) Uani d . 1 C
C3 0.3626(2) 0.02509(9) 0.09306(13) 0.0338(4) Uani d . 1 C
C4 0.5528(3) 0.08015(11) 0.25508(15) 0.0454(5) Uani d . 1 C
H4A 0.4808 0.1205 0.2473 0.054 Uiso calc R 1 H
H4B 0.6573 0.0899 0.2264 0.054 Uiso calc R 1 H
C5 0.6004(3) 0.06323(14) 0.36993(17) 0.0632(7) Uani d . 1 C
H5A 0.6853 0.0958 0.4018 0.076 Uiso calc R 1 H
H5B 0.4982 0.0677 0.4030 0.076 Uiso calc R 1 H
C6 0.6722(3) -0.00751(14) 0.38839(18) 0.0638(7) Uani d . 1 C
H6A 0.7062 -0.0147 0.4620 0.077 Uiso calc R 1 H
H6B 0.7743 -0.0124 0.3553 0.077 Uiso calc R 1 H
C7 0.5391(3) -0.06057(13) 0.34565(16) 0.0552(6) Uani d . 1 C
H7A 0.5953 -0.1043 0.3417 0.066 Uiso calc R 1 H
H7B 0.4536 -0.0652 0.3916 0.066 Uiso calc R 1 H
C8 0.4520(3) -0.03993(10) 0.24030(14) 0.0422(5) Uani d . 1 C
C9 0.4581(2) 0.02244(10) 0.19627(14) 0.0365(4) Uani d . 1 C
C10 0.3571(2) 0.08783(9) 0.02861(14) 0.0347(4) Uani d . 1 C
C11 0.2087(2) 0.13771(9) -0.13621(14) 0.0362(4) Uani d . 1 C
C12 0.0925(3) 0.12138(10) -0.22401(15) 0.0412(4) Uani d . 1 C
H12 0.0430 0.0783 -0.2310 0.049 Uiso calc R 1 H
C13 0.0507(3) 0.16918(11) -0.30079(15) 0.0460(5) Uani d . 1 C
C14 0.1184(3) 0.23376(11) -0.29323(17) 0.0528(6) Uani d . 1 C
H14 0.0881 0.2657 -0.3453 0.063 Uiso calc R 1 H
C15 0.2327(3) 0.24929(11) -0.20560(18) 0.0542(6) Uani d . 1 C
H15 0.2809 0.2926 -0.1992 0.065 Uiso calc R 1 H
C16 0.2785(3) 0.20295(10) -0.12686(17) 0.0469(5) Uani d . 1 C
H16 0.3551 0.2152 -0.0682 0.056 Uiso calc R 1 H
C17 0.0034(2) -0.12853(10) -0.14291(15) 0.0400(4) Uani d . 1 C
C18 -0.0741(3) -0.19253(11) -0.14921(18) 0.0514(5) Uani d . 1 C
H18 -0.0634 -0.2201 -0.0908 0.062 Uiso calc R 1 H
C19 -0.1659(3) -0.21544(12) -0.24050(19) 0.0557(6) Uani d . 1 C
H19 -0.2172 -0.2582 -0.2428 0.067 Uiso calc R 1 H
C20 -0.1837(3) -0.17635(12) -0.32891(18) 0.0521(6) Uani d . 1 C
C21 -0.1076(3) -0.11194(12) -0.32231(18) 0.0544(6) Uani d . 1 C
H21 -0.1184 -0.0845 -0.3808 0.065 Uiso calc R 1 H
C22 -0.0171(3) -0.08845(10) -0.23111(17) 0.0479(5) Uani d . 1 C
H22 0.0310 -0.0451 -0.2284 0.057 Uiso calc R 1 H
C23 -0.2827(4) -0.20237(16) -0.4290(2) 0.0791(8) Uani d . 1 C
H23A -0.2153 -0.2363 -0.4575 0.119 Uiso calc R 1 H
H23B -0.3062 -0.1654 -0.4770 0.119 Uiso calc R 1 H
H23C -0.3898 -0.2220 -0.4164 0.119 Uiso calc R 1 H

loop_
_atom_site_aniso_label
_atom_site_aniso_U_11
_atom_site_aniso_U_22
_atom_site_aniso_U_33
_atom_site_aniso_U_12
_atom_site_aniso_U_13
_atom_site_aniso_U_23
Cl1 0.0948(5) 0.0791(5) 0.0481(4) -0.0029(4) -0.0273(3) 0.0061(3)
S1 0.0595(4) 0.0404(3) 0.0400(3) -0.0037(2) 0.0010(2) 0.0096(2)
O1 0.0644(10) 0.0390(8) 0.0428(8) -0.0095(7) -0.0094(7) 0.0019(6)
N1 0.0424(9) 0.0343(9) 0.0338(8) -0.0012(7) 0.0012(7) -0.0013(6)
N2 0.0479(10) 0.0316(8) 0.0356(9) -0.0045(7) -0.0046(7) 0.0037(6)
C1 0.0490(12) 0.0354(11) 0.0418(11) 0.0006(9) 0.0046(9) 0.0029(8)
C2 0.0410(10) 0.0357(10) 0.0305(9) 0.0036(8) 0.0051(8) 0.0025(7)
C3 0.0354(9) 0.0361(10) 0.0297(9) 0.0038(8) 0.0047(7) -0.0014(7)
C4 0.0494(12) 0.0502(12) 0.0335(11) -0.0010(9) -0.0036(9) -0.0034(9)
C5 0.0749(16) 0.0731(17) 0.0361(12) -0.0038(13) -0.0089(11) -0.0055(11)
C6 0.0682(15) 0.0793(17) 0.0378(12) 0.0038(13) -0.0110(11) 0.0098(12)
C7 0.0608(14) 0.0663(15) 0.0367(11) 0.0052(12) 0.0014(10) 0.0149(10)
C8 0.0459(11) 0.0487(12) 0.0315(10) 0.0030(9) 0.0046(8) 0.0041(8)
C9 0.0372(10) 0.0430(11) 0.0292(9) 0.0032(8) 0.0050(7) 0.0001(8)
C10 0.0381(10) 0.0342(10) 0.0309(9) 0.0022(8) 0.0028(7) -0.0017(7)
C11 0.0387(10) 0.0334(10) 0.0352(10) 0.0035(8) 0.0019(8) 0.0026(7)
C12 0.0472(11) 0.0362(10) 0.0387(10) 0.0004(9) 0.0018(8) -0.0001(8)
C13 0.0506(12) 0.0490(12) 0.0353(11) 0.0063(10) -0.0030(9) 0.0021(9)
C14 0.0586(13) 0.0481(13) 0.0492(13) 0.0074(10) 0.0003(10) 0.0165(10)
C15 0.0581(13) 0.0366(11) 0.0644(15) -0.0036(10) -0.0013(11) 0.0122(10)
C16 0.0512(12) 0.0376(11) 0.0475(12) -0.0020(9) -0.0068(9) 0.0031(9)
C17 0.0417(11) 0.0336(10) 0.0438(11) -0.0002(8) 0.0043(8) -0.0045(8)
C18 0.0606(14) 0.0409(12) 0.0517(13) -0.0049(10) 0.0050(10) -0.0001(10)
C19 0.0565(14) 0.0432(12) 0.0655(15) -0.0092(10) 0.0038(11) -0.0119(11)
C20 0.0458(12) 0.0526(13) 0.0546(14) 0.0024(10) -0.0027(10) -0.0139(10)
C21 0.0605(14) 0.0498(13) 0.0486(13) 0.0010(11) -0.0055(10) 0.0016(10)
C22 0.0516(12) 0.0378(11) 0.0512(13) -0.0047(9) -0.0020(10) -0.0004(9)
C23 0.0832(19) 0.0778(19) 0.0678(18) -0.0040(15) -0.0151(14) -0.0217(15)

loop_
_atom_type_symbol
_atom_type_description
_atom_type_scat_dispersion_real
_atom_type_scat_dispersion_imag
_atom_type_scat_source
C C 0.0033 0.0016 'International Tables Vol C Tables 4.2.6.8 and 6.1.1.4'
H H 0.0000 0.0000 'International Tables Vol C Tables 4.2.6.8 and 6.1.1.4'
Cl Cl 0.1484 0.1585 'International Tables Vol C Tables 4.2.6.8 and 6.1.1.4'
N N 0.0061 0.0033 'International Tables Vol C Tables 4.2.6.8 and 6.1.1.4'
O O 0.0106 0.0060 'International Tables Vol C Tables 4.2.6.8 and 6.1.1.4'
S S 0.1246 0.1234 'International Tables Vol C Tables 4.2.6.8 and 6.1.1.4'

loop_
_geom_angle_atom_site_label_1
_geom_angle_atom_site_label_2
_geom_angle_atom_site_label_3
_geom_angle
_geom_angle_publ_flag
C8 S1 C2 91.76(9) ?
C1 N1 C2 120.37(17) ?
C10 N2 C11 128.59(16) yes
C10 N2 H2 115.7 ?
C11 N2 H2 115.7 ?
N1 C1 C17 124.82(18) ?
N1 C1 H1 117.6 ?
C17 C1 H1 117.6 ?
C3 C2 N1 126.20(16) yes
C3 C2 S1 111.15(14) ?
N1 C2 S1 122.63(14) ?
C2 C3 C9 112.04(16) ?
C2 C3 C10 126.21(16) yes
C9 C3 C10 121.74(16) ?
C9 C4 C5 111.47(18) ?
C9 C4 H4A 109.3 ?
C5 C4 H4A 109.3 ?
C9 C4 H4B 109.3 ?
C5 C4 H4B 109.3 ?
H4A C4 H4B 108.0 ?
C6 C5 C4 112.8(2) ?
C6 C5 H5A 109.0 ?
C4 C5 H5A 109.0 ?
C6 C5 H5B 109.0 ?
C4 C5 H5B 109.0 ?
H5A C5 H5B 107.8 ?
C5 C6 C7 110.9(2) ?
C5 C6 H6A 109.5 ?
C7 C6 H6A 109.5 ?
C5 C6 H6B 109.5 ?
C7 C6 H6B 109.5 ?
H6A C6 H6B 108.0 ?
C8 C7 C6 110.03(19) ?
C8 C7 H7A 109.7 ?
C6 C7 H7A 109.7 ?
C8 C7 H7B 109.7 ?
C6 C7 H7B 109.7 ?
H7A C7 H7B 108.2 ?
C9 C8 C7 126.47(19) ?
C9 C8 S1 112.48(15) ?
C7 C8 S1 121.05(16) ?
C8 C9 C3 112.54(17) ?
C8 C9 C4 120.75(17) ?
C3 C9 C4 126.69(17) ?
O1 C10 N2 123.16(17) ?
O1 C10 C3 121.22(16) ?
N2 C10 C3 115.62(16) ?
C12 C11 C16 118.95(18) ?
C12 C11 N2 116.49(17) ?
C16 C11 N2 124.55(17) ?
C13 C12 C11 119.85(19) ?
C13 C12 H12 120.1 ?
C11 C12 H12 120.1 ?
C14 C13 C12 122.14(19) ?
C14 C13 Cl1 119.60(16) ?
C12 C13 Cl1 118.25(17) ?
C15 C14 C13 117.35(19) ?
C15 C14 H14 121.3 ?
C13 C14 H14 121.3 ?
C14 C15 C16 122.4(2) ?
C14 C15 H15 118.8 ?
C16 C15 H15 118.8 ?
C15 C16 C11 119.26(19) ?
C15 C16 H16 120.4 ?
C11 C16 H16 120.4 ?
C22 C17 C18 118.04(19) yes
C22 C17 C1 122.97(18) ?
C18 C17 C1 118.97(19) ?
C19 C18 C17 120.8(2) ?
C19 C18 H18 119.6 ?
C17 C18 H18 119.6 ?
C18 C19 C20 121.3(2) ?
C18 C19 H19 119.3 ?
C20 C19 H19 119.3 ?
C19 C20 C21 117.8(2) yes
C19 C20 C23 120.9(2) ?
C21 C20 C23 121.3(2) ?
C22 C21 C20 121.2(2) ?
C22 C21 H21 119.4 ?
C20 C21 H21 119.4 ?
C21 C22 C17 120.8(2) ?
C21 C22 H22 119.6 ?
C17 C22 H22 119.6 ?
C20 C23 H23A 109.5 ?
C20 C23 H23B 109.5 ?
H23A C23 H23B 109.5 ?
C20 C23 H23C 109.5 ?
H23A C23 H23C 109.5 ?
H23B C23 H23C 109.5 ?

loop_
_geom_bond_atom_site_label_1
_geom_bond_atom_site_label_2
_geom_bond_distance
_geom_bond_publ_flag
Cl1 C13 1.742(2) ?
S1 C8 1.719(2) yes
S1 C2 1.7365(19) yes
O1 C10 1.220(2) ?
N1 C1 1.278(2) yes
N1 C2 1.392(2) yes
N2 C10 1.359(2) yes
N2 C11 1.402(2) yes
N2 H2 0.8600 ?
C1 C17 1.446(3) ?
C1 H1 0.9300 ?
C2 C3 1.383(3) ?
C3 C9 1.441(2) ?
C3 C10 1.491(3) ?
C4 C9 1.501(3) ?
C4 C5 1.528(3) ?
C4 H4A 0.9700 ?
C4 H4B 0.9700 ?
C5 C6 1.505(4) ?
C5 H5A 0.9700 ?
C5 H5B 0.9700 ?
C6 C7 1.519(3) ?
C6 H6A 0.9700 ?
C6 H6B 0.9700 ?
C7 C8 1.497(3) ?
C7 H7A 0.9700 ?
C7 H7B 0.9700 ?
C8 C9 1.358(3) yes
C11 C12 1.389(3) ?
C11 C16 1.392(3) ?
C12 C13 1.378(3) ?
C12 H12 0.9300 ?
C13 C14 1.373(3) ?
C14 C15 1.376(3) ?
C14 H14 0.9300 ?
C15 C16 1.381(3) ?
C15 H15 0.9300 ?
C16 H16 0.9300 ?
C17 C22 1.386(3) ?
C17 C18 1.393(3) ?
C18 C19 1.372(3) ?
C18 H18 0.9300 ?
C19 C20 1.378(3) ?
C19 H19 0.9300 ?
C20 C21 1.396(3) ?
C20 C23 1.505(3) ?
C21 C22 1.371(3) ?
C21 H21 0.9300 ?
C22 H22 0.9300 ?
C23 H23A 0.9600 ?
C23 H23B 0.9600 ?
C23 H23C 0.9600 ?

loop_
_geom_hbond_atom_site_label_D
_geom_hbond_atom_site_label_H
_geom_hbond_atom_site_label_A
_geom_hbond_site_symmetry_A
_geom_hbond_distance_DH
_geom_hbond_distance_HA
_geom_hbond_distance_DA
_geom_hbond_angle_DHA
_geom_hbond_publ_flag
N2 H2 N1 . 0.86 2.04 2.772(3) 143 yes
C1 H1 S1 . 0.93 2.53 2.997(2) 112 yes
C4 H4A O1 . 0.97 2.49 2.830(3) 100 yes
C16 H16 O1 . 0.93 2.28 2.868(3) 121 yes
C14 H14 O1 4_565 0.93 2.46 3.363(3) 163 yes

loop_
_geom_torsion_atom_site_label_1
_geom_torsion_atom_site_label_2
_geom_torsion_atom_site_label_3
_geom_torsion_atom_site_label_4
_geom_torsion
_geom_torsion_publ_flag
C2 N1 C1 C17 -176.78(18) yes
C1 N1 C2 C3 -176.02(19) ?
C1 N1 C2 S1 5.8(3) ?
C8 S1 C2 C3 1.42(15) ?
C8 S1 C2 N1 179.81(16) ?
N1 C2 C3 C9 179.68(17) ?
S1 C2 C3 C9 -2.0(2) ?
N1 C2 C3 C10 -1.0(3) ?
S1 C2 C3 C10 177.33(14) ?
C9 C4 C5 C6 44.3(3) ?
C4 C5 C6 C7 -62.3(3) ?
C5 C6 C7 C8 44.5(3) ?
C6 C7 C8 C9 -13.8(3) ?
C6 C7 C8 S1 165.75(17) ?
C2 S1 C8 C9 -0.44(16) ?
C2 S1 C8 C7 179.99(18) ?
C7 C8 C9 C3 178.93(19) ?
S1 C8 C9 C3 -0.6(2) ?
C7 C8 C9 C4 -2.6(3) ?
S1 C8 C9 C4 177.82(15) ?
C2 C3 C9 C8 1.7(2) ?
C10 C3 C9 C8 -177.66(17) ?
C2 C3 C9 C4 -176.62(18) ?
C10 C3 C9 C4 4.0(3) ?
C5 C4 C9 C8 -12.3(3) ?
C5 C4 C9 C3 165.92(19) ?
C11 N2 C10 O1 -1.3(3) ?
C11 N2 C10 C3 178.53(17) yes
C2 C3 C10 O1 -171.14(19) ?
C9 C3 C10 O1 8.1(3) ?
C2 C3 C10 N2 9.0(3) ?
C9 C3 C10 N2 -171.74(16) ?
C10 N2 C11 C12 177.20(18) ?
C10 N2 C11 C16 -4.0(3) ?
C16 C11 C12 C13 1.1(3) ?
N2 C11 C12 C13 179.99(18) ?
C11 C12 C13 C14 -1.0(3) ?
C11 C12 C13 Cl1 179.79(15) ?
C12 C13 C14 C15 0.7(3) ?
Cl1 C13 C14 C15 179.89(18) ?
C13 C14 C15 C16 -0.6(4) ?
C14 C15 C16 C11 0.7(4) ?
C12 C11 C16 C15 -1.0(3) ?
N2 C11 C16 C15 -179.8(2) ?
N1 C1 C17 C22 2.9(3) ?
N1 C1 C17 C18 -179.0(2) ?
C22 C17 C18 C19 0.9(3) ?
C1 C17 C18 C19 -177.4(2) ?
C17 C18 C19 C20 0.4(4) ?
C18 C19 C20 C21 -1.1(3) ?
C18 C19 C20 C23 179.2(2) ?
C19 C20 C21 C22 0.4(3) ?
C23 C20 C21 C22 -179.8(2) ?
C20 C21 C22 C17 0.9(4) ?
C18 C17 C22 C21 -1.6(3) ?
C1 C17 C22 C21 176.6(2) ?

loop_
_cod_related_entry_id
_cod_related_entry_database
_cod_related_entry_code
1 ChemSpider 30654843
